data_4001668
loop_
_publ_author_name
'Dan-Hardi, Meenakshi'
'Chevreau, Hubert'
'Devic, Thomas'
'Horcajada, Patricia'
'Maurin, Guillaume'
'F\'erey, G\'erard'
'Popov, Dmitry'
'Riekel, Christian'
'Wuttke, Stefan'
'Lavalley, Jean-Claude'
'Vimont, Alexandre'
'Boudewijns, Tom'
'de Vos, Dirk'
'Serre, Christian'

_publ_contact_author 'Christian Serre'
_publ_section_title
;
 How Interpenetration Ensures Rigidity and Permanent Porosity in a Highly
 Flexible Hybrid Solid
;
_journal_issue 13
_journal_name_full 'Chemistry of Materials'
_journal_page_first 2486
_journal_paper_doi 10.1021/cm300450x
_journal_volume 24
_journal_year 2012
_chemical_formula_moiety '(Fe 3+)3,(C14O4H8 2-)3, (O 2-), (OH-), 2(H2O)'
_chemical_formula_sum 'C42 H24 Fe3 O16'
_chemical_formula_weight 952.16
_chemical_name_systematic
; 
 ? 
;
_space_group_IT_number 96
_symmetry_cell_setting tetragonal
_symmetry_space_group_name_Hall 'P 4nw 2abw'
_symmetry_space_group_name_H-M 'P 43 21 2'
_atom_sites_solution_hydrogens geom
_atom_sites_solution_primary direct
_atom_sites_solution_secondary difmap
_audit_creation_method SHELXL-97
_cell_angle_alpha 90.00
_cell_angle_beta 90.00
_cell_angle_gamma 90.00
_cell_formula_units_Z 8
_cell_length_a 21.800(3)
_cell_length_b 21.800(3)
_cell_length_c 35.407(7)
_cell_measurement_reflns_used 1000
_cell_measurement_temperature 100(2)
_cell_measurement_theta_max 28.73
_cell_measurement_theta_min 1.79
_cell_volume 16827(5)
_computing_structure_refinement 'SHELXL-97 (Sheldrick, 1997)'
_computing_structure_solution 'SHELXS-97 (Sheldrick, 1990)'
_diffrn_ambient_temperature 100(2)
_diffrn_measured_fraction_theta_full 0.971
_diffrn_measured_fraction_theta_max 0.971
_diffrn_measurement_device_type 'goniometer setup for micro-crystallography'
_diffrn_measurement_method 'oscillation method'
_diffrn_radiation_monochromator silicon
_diffrn_radiation_source 'ESRF ID13 beamline'
_diffrn_radiation_type synchrotron
_diffrn_radiation_wavelength 0.96130
_diffrn_reflns_av_R_equivalents 0.1983
_diffrn_reflns_av_sigmaI/netI 0.0835
_diffrn_reflns_limit_h_max 22
_diffrn_reflns_limit_h_min -20
_diffrn_reflns_limit_k_max 22
_diffrn_reflns_limit_k_min -22
_diffrn_reflns_limit_l_max 35
_diffrn_reflns_limit_l_min -31
_diffrn_reflns_number 61077
_diffrn_reflns_theta_full 29.04
_diffrn_reflns_theta_max 29.04
_diffrn_reflns_theta_min 1.48
_diffrn_standards_decay_% 0
_diffrn_standards_interval_count 0
_diffrn_standards_interval_time 0
_diffrn_standards_number 0
_exptl_absorpt_coefficient_mu 1.218
_exptl_absorpt_correction_type none
_exptl_crystal_colour orange
_exptl_crystal_density_diffrn 0.752
_exptl_crystal_density_method 'not measured'
_exptl_crystal_description needle
_exptl_crystal_F_000 3856
_exptl_crystal_size_max 0.010
_exptl_crystal_size_mid 0.005
_exptl_crystal_size_min 0.005
_refine_diff_density_max 0.574
_refine_diff_density_min -0.313
_refine_diff_density_rms 0.108
_refine_ls_abs_structure_details 'Flack H D (1983), Acta Cryst. A39, 876-881'
_refine_ls_abs_structure_Flack 0.00(14)
_refine_ls_extinction_method none
_refine_ls_goodness_of_fit_ref 1.084
_refine_ls_hydrogen_treatment constr
_refine_ls_matrix_type full
_refine_ls_number_parameters 553
_refine_ls_number_reflns 8159
_refine_ls_number_restraints 452
_refine_ls_restrained_S_all 1.091
_refine_ls_R_factor_all 0.1172
_refine_ls_R_factor_gt 0.1017
_refine_ls_shift/su_max 0.018
_refine_ls_shift/su_mean 0.002
_refine_ls_structure_factor_coef Fsqd
_refine_ls_weighting_details 'calc w=1/[\s^2^(Fo^2^)+(0.1700P)^2^+0.0000P] where P=(Fo^2^+2Fc^2^)/3'
_refine_ls_weighting_scheme calc
_refine_ls_wR_factor_gt 0.2495
_refine_ls_wR_factor_ref 0.2663
_reflns_number_gt 5932
_reflns_number_total 8159
_reflns_threshold_expression >2sigma(I)
_cod_data_source_file cm300450x_si_002.cif
_cod_data_source_block shelxl
_cod_database_code 4001668

loop_
_symmetry_equiv_pos_as_xyz
'x, y, z'
'-x, -y, z+1/2'
'-y+1/2, x+1/2, z+3/4'
'y+1/2, -x+1/2, z+1/4'
'-x+1/2, y+1/2, -z+3/4'
'x+1/2, -y+1/2, -z+1/4'
'y, x, -z'
'-y, -x, -z+1/2'

loop_
_atom_site_label
_atom_site_type_symbol
_atom_site_fract_x
_atom_site_fract_y
_atom_site_fract_z
_atom_site_U_iso_or_equiv
_atom_site_adp_type
_atom_site_occupancy
_atom_site_symmetry_multiplicity
_atom_site_calc_flag
_atom_site_refinement_flags
Fe1 Fe 0.28091(7) 0.00020(8) 0.09865(4) 0.1390(5) Uani 1 1 d U
Fe2 Fe 0.34289(7) -0.00270(7) 0.01349(4) 0.1369(5) Uani 1 1 d U
Fe3 Fe 0.19267(7) 0.00724(7) 0.02319(4) 0.1345(5) Uani 1 1 d U
O1 O 0.3524(4) 0.0609(4) 0.0976(2) 0.1504(15) Uani 1 1 d U
O2 O 0.3853(4) 0.0686(4) 0.0373(2) 0.1489(15) Uani 1 1 d U
C1 C 0.3848(6) 0.0847(5) 0.0717(4) 0.147(3) Uani 1 1 d U
C2 C 0.4279(6) 0.1349(6) 0.0817(4) 0.158(3) Uani 1 1 d U
C3 C 0.4475(6) 0.1425(6) 0.1197(4) 0.158(3) Uani 1 1 d U
H3 H 0.4337 0.1147 0.1386 0.189 Uiso 1 1 calc R
C4 C 0.4856(6) 0.1892(7) 0.1292(4) 0.170(4) Uani 1 1 d U
H4 H 0.4967 0.1948 0.1549 0.204 Uiso 1 1 calc R
C5 C 0.5092(7) 0.2297(6) 0.1016(4) 0.165(4) Uani 1 1 d U
C6 C 0.4926(8) 0.2196(7) 0.0654(4) 0.186(5) Uani 1 1 d U
H6 H 0.5084 0.2457 0.0463 0.224 Uiso 1 1 calc R
C7 C 0.4519(8) 0.1708(7) 0.0550(4) 0.180(5) Uani 1 1 d U
H7 H 0.4421 0.1641 0.0292 0.216 Uiso 1 1 calc R
C8 C 0.5480(6) 0.2824(7) 0.1129(4) 0.164(4) Uani 1 1 d U
C9 C 0.5336(7) 0.3146(6) 0.1450(4) 0.160(3) Uani 1 1 d U
H9 H 0.4964 0.3068 0.1580 0.192 Uiso 1 1 calc R
C10 C 0.5744(6) 0.3586(6) 0.1580(3) 0.150(3) Uani 1 1 d U
H10 H 0.5658 0.3785 0.1813 0.180 Uiso 1 1 calc R
C11 C 0.6263(5) 0.3746(6) 0.1388(4) 0.150(3) Uani 1 1 d U
C12 C 0.6377(6) 0.3448(7) 0.1064(4) 0.162(4) Uani 1 1 d U
H12 H 0.6735 0.3547 0.0924 0.195 Uiso 1 1 calc R
C13 C 0.5987(7) 0.2999(7) 0.0931(4) 0.173(4) Uani 1 1 d U
H13 H 0.6074 0.2808 0.0696 0.207 Uiso 1 1 calc R
C14 C 0.6699(6) 0.4187(5) 0.1562(4) 0.142(3) Uani 1 1 d U
O3 O 0.1558(4) 0.0591(4) 0.0628(2) 0.1491(17) Uani 1 1 d U
O4 O 0.2210(4) 0.0688(4) 0.1110(2) 0.1480(15) Uani 1 1 d U
O5 O 0.1616(4) -0.0678(4) 0.0502(2) 0.1542(18) Uani 1 1 d U
O6 O 0.2111(4) -0.0625(4) 0.1055(2) 0.1514(15) Uani 1 1 d U
C15 C 0.1720(6) -0.0845(6) 0.0831(4) 0.158(3) Uani 1 1 d U
C16 C 0.1332(9) -0.1359(8) 0.0982(5) 0.202(4) Uani 1 1 d U
C17 C 0.0867(9) -0.1608(9) 0.0767(5) 0.217(4) Uani 1 1 d U
H17 H 0.0789 -0.1434 0.0526 0.261 Uiso 1 1 calc R
C18 C 0.0517(9) -0.2080(9) 0.0877(5) 0.221(4) Uani 1 1 d U
H18 H 0.0267 -0.2279 0.0695 0.265 Uiso 1 1 calc RD
C19 C 0.0506(10) -0.2282(9) 0.1235(5) 0.215(4) Uani 1 1 d U
C20 C 0.0994(9) -0.2070(9) 0.1443(5) 0.216(4) Uani 1 1 d U
H20 H 0.1084 -0.2266 0.1676 0.259 Uiso 1 1 calc R
C21 C 0.1382(9) -0.1561(9) 0.1327(5) 0.208(4) Uani 1 1 d U
H21 H 0.1665 -0.1380 0.1498 0.250 Uiso 1 1 calc R
C22 C 0.0088(10) -0.2754(9) 0.1371(5) 0.214(4) Uani 1 1 d U
C23 C -0.0394(9) -0.2916(9) 0.1159(6) 0.219(5) Uani 1 1 d U
H23 H -0.0453 -0.2707 0.0926 0.263 Uiso 1 1 calc RD
C24 C 0.4170(8) -0.1616(8) 0.1240(5) 0.194(4) Uani 1 1 d U
H24 H 0.3837 -0.1508 0.1399 0.233 Uiso 1 1 calc R
C25 C 0.4269(8) -0.1335(8) 0.0896(5) 0.182(3) Uani 1 1 d U
C26 C 0.4817(8) -0.1441(8) 0.0716(5) 0.197(4) Uani 1 1 d U
H26 H 0.4931 -0.1193 0.0506 0.236 Uiso 1 1 calc R
C27 C 0.0202(9) -0.3099(9) 0.1667(6) 0.220(5) Uani 1 1 d U
H27 H 0.0569 -0.3028 0.1805 0.263 Uiso 1 1 calc R
C28 C 0.3824(7) -0.0849(7) 0.0767(4) 0.166(3) Uani 1 1 d U
O7 O 0.3922(4) -0.0633(4) 0.0453(2) 0.1499(15) Uani 1 1 d U
O8 O 0.3428(4) -0.0699(4) 0.0988(2) 0.1532(15) Uani 1 1 d U
O9 O 0.2096(3) -0.0487(3) -0.0204(2) 0.1415(16) Uani 1 1 d U
O10 O 0.3101(4) -0.0728(3) -0.0166(2) 0.1453(15) Uani 1 1 d U
C29 C 0.2574(6) -0.0788(5) -0.0301(3) 0.143(3) Uani 1 1 d U
C30 C 0.2484(6) -0.1263(5) -0.0608(4) 0.150(3) Uani 1 1 d U
C31 C 0.3004(6) -0.1561(6) -0.0741(4) 0.160(4) Uani 1 1 d U
H31 H 0.3393 -0.1490 -0.0629 0.192 Uiso 1 1 calc R
C32 C 0.2946(6) -0.1959(7) -0.1036(4) 0.169(4) Uani 1 1 d U
H32 H 0.3305 -0.2149 -0.1133 0.203 Uiso 1 1 calc R
C33 C 0.2407(6) -0.2093(6) -0.1196(4) 0.152(3) Uani 1 1 d U
C34 C 0.1883(6) -0.1793(6) -0.1053(4) 0.167(4) Uani 1 1 d U
H34 H 0.1492 -0.1884 -0.1157 0.201 Uiso 1 1 calc R
C35 C 0.1929(6) -0.1375(6) -0.0768(4) 0.159(4) Uani 1 1 d U
H35 H 0.1575 -0.1163 -0.0683 0.191 Uiso 1 1 calc R
C36 C 0.2355(6) -0.2546(6) -0.1487(4) 0.151(3) Uani 1 1 d U
C37 C 0.2188(6) 0.2408(6) -0.0748(4) 0.149(3) Uani 1 1 d U
H37 H 0.1877 0.2712 -0.0733 0.178 Uiso 1 1 calc R
C38 C 0.2185(5) 0.1896(5) -0.0494(3) 0.145(3) Uani 1 1 d U
H38 H 0.1850 0.1844 -0.0325 0.174 Uiso 1 1 calc R
C39 C 0.2666(6) 0.1472(5) -0.0490(3) 0.141(3) Uani 1 1 d U
C40 C 0.3136(6) 0.1553(6) -0.0739(4) 0.158(4) Uani 1 1 d U
H40 H 0.3465 0.1267 -0.0742 0.189 Uiso 1 1 calc R
C41 C 0.3146(7) 0.2040(6) -0.0988(4) 0.165(4) Uani 1 1 d U
H41 H 0.3494 0.2099 -0.1146 0.198 Uiso 1 1 calc R
C42 C 0.2644(5) 0.0927(4) -0.0246(3) 0.132(2) Uani 1 1 d U
O11 O 0.3103(3) 0.0580(3) -0.0249(2) 0.1409(14) Uani 1 1 d U
O12 O 0.2160(3) 0.0841(3) -0.0061(2) 0.1405(16) Uani 1 1 d U
O13 O 0.2732(3) 0.0023(3) 0.04486(18) 0.1379(12) Uani 1 1 d U
O14 O 0.4192(4) -0.0086(4) -0.0234(2) 0.164(2) Uani 1 1 d U
O15 O 0.1030(4) 0.0170(5) -0.0006(2) 0.173(3) Uani 1 1 d U
O16 O 0.2926(4) -0.0009(4) 0.1562(2) 0.169(2) Uani 1 1 d U

loop_
_atom_site_aniso_label
_atom_site_aniso_U_11
_atom_site_aniso_U_22
_atom_site_aniso_U_33
_atom_site_aniso_U_23
_atom_site_aniso_U_13
_atom_site_aniso_U_12
Fe1 0.1382(9) 0.1296(9) 0.1492(9) 0.0028(8) -0.0006(7) 0.0034(8)
Fe2 0.1384(9) 0.1251(8) 0.1470(9) 0.0023(8) -0.0025(7) 0.0025(7)
Fe3 0.1407(9) 0.1220(9) 0.1407(8) -0.0008(8) 0.0061(7) -0.0024(8)
O1 0.149(3) 0.144(3) 0.159(3) -0.006(3) -0.002(3) -0.009(3)
O2 0.149(3) 0.142(3) 0.156(3) -0.001(3) -0.002(3) -0.007(3)
C1 0.149(7) 0.136(7) 0.154(6) 0.002(5) -0.014(5) -0.003(5)
C2 0.156(8) 0.156(8) 0.162(7) -0.005(6) -0.016(6) -0.020(6)
C3 0.165(9) 0.152(8) 0.156(6) -0.007(6) 0.000(6) -0.021(6)
C4 0.166(10) 0.189(10) 0.156(7) -0.010(6) -0.013(7) -0.037(8)
C5 0.169(9) 0.171(8) 0.156(6) -0.012(6) -0.005(7) -0.035(7)
C6 0.228(14) 0.173(10) 0.158(6) -0.002(7) -0.023(9) -0.061(9)
C7 0.212(13) 0.171(10) 0.156(7) -0.005(7) -0.013(8) -0.052(8)
C8 0.162(8) 0.176(9) 0.155(8) -0.013(6) -0.011(6) -0.036(7)
C9 0.168(8) 0.164(9) 0.149(7) 0.001(6) 0.006(6) -0.027(7)
C10 0.159(7) 0.150(8) 0.141(7) -0.001(5) -0.005(5) -0.010(6)
C11 0.134(6) 0.152(8) 0.164(8) -0.012(6) -0.003(5) -0.004(5)
C12 0.153(8) 0.176(10) 0.158(7) -0.019(7) 0.004(6) -0.032(7)
C13 0.175(10) 0.180(11) 0.163(9) -0.024(7) 0.010(7) -0.042(8)
C14 0.152(8) 0.126(6) 0.149(7) 0.002(5) 0.000(6) 0.004(5)
O3 0.147(4) 0.150(4) 0.151(4) 0.001(3) 0.001(3) 0.009(3)
O4 0.146(3) 0.144(3) 0.154(3) -0.001(3) -0.002(3) 0.008(3)
O5 0.155(4) 0.146(4) 0.162(4) 0.012(3) 0.002(3) -0.009(3)
O6 0.152(3) 0.144(3) 0.158(3) 0.007(3) 0.002(3) -0.007(3)
C15 0.159(9) 0.155(8) 0.161(7) 0.009(6) 0.009(6) -0.022(6)
C16 0.217(8) 0.202(8) 0.186(7) 0.044(6) -0.012(7) -0.072(6)
C17 0.231(8) 0.221(8) 0.200(7) 0.044(6) -0.017(6) -0.084(6)
C18 0.234(8) 0.224(8) 0.203(6) 0.053(6) -0.019(6) -0.085(6)
C19 0.226(7) 0.219(7) 0.200(6) 0.051(5) -0.020(6) -0.072(6)
C20 0.226(8) 0.223(7) 0.200(7) 0.053(6) -0.016(6) -0.068(6)
C21 0.221(8) 0.211(8) 0.193(7) 0.044(6) -0.015(6) -0.065(6)
C22 0.221(7) 0.220(7) 0.203(7) 0.054(6) -0.018(6) -0.073(6)
C23 0.227(9) 0.222(9) 0.208(9) 0.049(8) -0.023(7) -0.072(8)
C24 0.198(8) 0.192(8) 0.192(7) 0.042(6) 0.006(6) 0.047(7)
C25 0.187(6) 0.179(6) 0.181(6) 0.035(5) 0.005(5) 0.046(5)
C26 0.193(7) 0.200(8) 0.197(7) 0.040(7) 0.011(6) 0.051(6)
C27 0.221(9) 0.232(9) 0.205(8) 0.055(7) -0.021(7) -0.074(8)
C28 0.172(7) 0.162(7) 0.164(6) 0.026(5) 0.006(5) 0.031(6)
O7 0.150(3) 0.144(3) 0.156(3) 0.009(3) -0.003(3) 0.013(3)
O8 0.154(3) 0.144(3) 0.161(3) 0.012(3) 0.001(3) 0.013(3)
O9 0.146(4) 0.128(3) 0.150(3) -0.006(3) -0.001(3) -0.002(3)
O10 0.149(3) 0.133(3) 0.154(3) -0.007(3) -0.004(3) 0.008(3)
C29 0.156(7) 0.125(6) 0.147(6) -0.007(5) 0.001(5) 0.000(5)
C30 0.156(7) 0.134(7) 0.161(8) -0.029(5) 0.007(6) -0.009(6)
C31 0.146(6) 0.152(8) 0.181(9) -0.034(7) 0.011(7) -0.015(6)
C32 0.146(6) 0.191(11) 0.169(9) -0.051(8) 0.007(7) 0.003(8)
C33 0.150(7) 0.145(8) 0.161(8) -0.025(6) -0.003(6) 0.002(6)
C34 0.154(7) 0.173(10) 0.174(9) -0.054(7) -0.002(7) -0.005(7)
C35 0.151(6) 0.149(8) 0.177(9) -0.034(6) -0.001(6) 0.009(7)
C36 0.137(7) 0.147(8) 0.168(8) -0.028(6) 0.005(7) 0.000(6)
C37 0.136(7) 0.146(7) 0.164(8) 0.025(6) -0.014(7) 0.004(6)
C38 0.140(6) 0.144(7) 0.150(7) 0.015(6) 0.007(6) 0.004(5)
C39 0.146(7) 0.137(6) 0.140(6) 0.010(5) 0.003(5) 0.007(5)
C40 0.139(7) 0.159(8) 0.175(9) 0.036(7) 0.010(6) 0.013(7)
C41 0.156(9) 0.163(9) 0.176(9) 0.037(7) 0.027(8) 0.011(8)
C42 0.139(6) 0.116(5) 0.142(6) -0.004(4) 0.001(5) -0.004(4)
O11 0.143(3) 0.132(3) 0.148(3) 0.007(3) 0.004(3) 0.003(3)
O12 0.143(4) 0.133(3) 0.145(3) 0.006(3) 0.003(3) 0.006(3)
O13 0.144(3) 0.124(3) 0.145(2) 0.002(2) -0.003(2) 0.001(2)
O14 0.155(4) 0.171(5) 0.166(4) 0.009(4) -0.007(4) 0.002(4)
O15 0.148(4) 0.211(8) 0.158(5) 0.019(5) -0.001(4) 0.010(4)
O16 0.167(5) 0.166(5) 0.173(4) 0.006(4) -0.005(4) 0.010(4)

loop_
_atom_type_symbol
_atom_type_description
_atom_type_scat_dispersion_real
_atom_type_scat_dispersion_imag
_atom_type_scat_source
C C 0.0070 0.0030 'International Tables Vol C Tables 4.2.6.8 and 6.1.1.4'
H H 0.0000 0.0000 'International Tables Vol C Tables 4.2.6.8 and 6.1.1.4'
O O 0.0210 0.0120 'International Tables Vol C Tables 4.2.6.8 and 6.1.1.4'
Fe Fe 0.3090 1.4520 'International Tables Vol C Tables 4.2.6.8 and 6.1.1.4'

loop_
_geom_angle_atom_site_label_1
_geom_angle_atom_site_label_2
_geom_angle_atom_site_label_3
_geom_angle
_geom_angle_site_symmetry_1
_geom_angle_site_symmetry_3
O13 Fe1 O8 94.5(3) . .
O13 Fe1 O4 98.1(3) . .
O8 Fe1 O4 167.4(3) . .
O13 Fe1 O16 177.8(3) . .
O8 Fe1 O16 84.6(4) . .
O4 Fe1 O16 82.8(3) . .
O13 Fe1 O1 92.0(3) . .
O8 Fe1 O1 88.9(3) . .
O4 Fe1 O1 91.0(3) . .
O16 Fe1 O1 86.0(4) . .
O13 Fe1 O6 93.9(3) . .
O8 Fe1 O6 89.5(3) . .
O4 Fe1 O6 89.3(3) . .
O16 Fe1 O6 88.1(4) . .
O1 Fe1 O6 174.1(3) . .
O13 Fe2 O10 94.0(3) . .
O13 Fe2 O2 94.6(3) . .
O10 Fe2 O2 171.2(3) . .
O13 Fe2 O11 94.3(3) . .
O10 Fe2 O11 90.9(3) . .
O2 Fe2 O11 86.4(3) . .
O13 Fe2 O7 97.8(3) . .
O10 Fe2 O7 89.3(3) . .
O2 Fe2 O7 91.5(3) . .
O11 Fe2 O7 167.8(3) . .
O13 Fe2 O14 178.0(3) . .
O10 Fe2 O14 84.6(3) . .
O2 Fe2 O14 86.8(3) . .
O11 Fe2 O14 84.3(3) . .
O7 Fe2 O14 83.6(3) . .
O13 Fe3 O3 97.0(3) . .
O13 Fe3 O9 96.0(3) . .
O3 Fe3 O9 166.6(3) . .
O13 Fe3 O5 94.1(3) . .
O3 Fe3 O5 89.5(3) . .
O9 Fe3 O5 86.2(3) . .
O13 Fe3 O12 91.3(3) . .
O3 Fe3 O12 89.5(3) . .
O9 Fe3 O12 93.6(3) . .
O5 Fe3 O12 174.6(3) . .
O13 Fe3 O15 177.5(4) . .
O3 Fe3 O15 81.4(4) . .
O9 Fe3 O15 85.7(3) . .
O5 Fe3 O15 87.8(4) . .
O12 Fe3 O15 86.9(3) . .
C1 O1 Fe1 134.5(8) . .
C1 O2 Fe2 128.2(8) . .
O2 C1 O1 126.0(11) . .
O2 C1 C2 115.3(11) . .
O1 C1 C2 118.7(11) . .
C7 C2 C3 118.9(12) . .
C7 C2 C1 120.9(12) . .
C3 C2 C1 120.1(12) . .
C4 C3 C2 120.3(13) . .
C3 C4 C5 121.4(12) . .
C6 C5 C4 117.2(12) . .
C6 C5 C8 122.4(13) . .
C4 C5 C8 120.3(12) . .
C5 C6 C7 122.1(13) . .
C2 C7 C6 119.8(12) . .
C9 C8 C13 117.8(12) . .
C9 C8 C5 119.4(12) . .
C13 C8 C5 122.8(13) . .
C8 C9 C10 119.0(12) . .
C11 C10 C9 122.8(12) . .
C10 C11 C12 117.1(12) . .
C10 C11 C14 119.3(11) . .
C12 C11 C14 123.3(12) . .
C11 C12 C13 121.5(13) . .
C8 C13 C12 121.5(13) . .
O3 C14 O4 123.0(11) 6 6
O3 C14 C11 117.5(11) 6 .
O4 C14 C11 119.5(11) 6 .
C14 O3 Fe3 138.9(8) 6_455 .
C14 O4 Fe1 127.2(7) 6_455 .
C15 O5 Fe3 128.6(9) . .
C15 O6 Fe1 132.9(8) . .
O5 C15 O6 126.9(12) . .
O5 C15 C16 116.7(13) . .
O6 C15 C16 116.3(13) . .
C21 C16 C17 116.5(15) . .
C21 C16 C15 122.5(16) . .
C17 C16 C15 120.8(15) . .
C16 C17 C18 124.0(17) . .
C19 C18 C17 122.7(18) . .
C18 C19 C20 112.3(16) . .
C18 C19 C22 123.8(17) . .
C20 C19 C22 123.2(16) . .
C19 C20 C21 123.8(17) . .
C16 C21 C20 118.3(17) . .
C23 C22 C27 116.4(16) . .
C23 C22 C19 119.5(16) . .
C27 C22 C19 123.3(18) . .
C22 C23 C24 124.5(16) . 6_445
C25 C24 C23 115.6(16) . 6_545
C26 C25 C24 118.1(14) . .
C26 C25 C28 122.4(14) . .
C24 C25 C28 118.8(14) . .
C25 C26 C27 120.9(16) . 6_545
C22 C27 C26 123.0(18) . 6_445
O8 C28 O7 127.4(12) . .
O8 C28 C25 116.8(12) . .
O7 C28 C25 115.7(13) . .
C28 O7 Fe2 131.1(9) . .
C28 O8 Fe1 132.2(8) . .
C29 O9 Fe3 132.0(7) . .
C29 O10 Fe2 127.8(7) . .
O10 C29 O9 126.3(10) . .
O10 C29 C30 117.7(11) . .
O9 C29 C30 116.0(11) . .
C35 C30 C31 120.1(11) . .
C35 C30 C29 122.6(11) . .
C31 C30 C29 117.2(11) . .
C32 C31 C30 118.8(12) . .
C31 C32 C33 123.0(13) . .
C32 C33 C36 121.7(12) . .
C32 C33 C34 117.3(11) . .
C36 C33 C34 120.9(11) . .
C35 C34 C33 121.1(12) . .
C34 C35 C30 119.6(12) . .
C37 C36 C33 119.0(11) 5_544 .
C37 C36 C41 118.1(11) 5_544 5_544
C33 C36 C41 122.9(11) . 5_544
C36 C37 C38 119.4(11) 5_554 .
C39 C38 C37 121.0(11) . .
C40 C39 C38 118.3(10) . .
C40 C39 C42 120.6(11) . .
C38 C39 C42 120.9(10) . .
C39 C40 C41 121.6(12) . .
C40 C41 C36 121.1(12) . 5_554
O12 C42 O11 125.7(9) . .
O12 C42 C39 117.0(10) . .
O11 C42 C39 117.2(10) . .
C42 O11 Fe2 132.0(7) . .
C42 O12 Fe3 126.7(7) . .
Fe2 O13 Fe1 121.0(4) . .
Fe2 O13 Fe3 120.3(3) . .
Fe1 O13 Fe3 118.6(3) . .

loop_
_geom_bond_atom_site_label_1
_geom_bond_atom_site_label_2
_geom_bond_distance
_geom_bond_site_symmetry_2
Fe1 O13 1.912(7) .
Fe1 O8 2.039(8) .
Fe1 O4 2.033(8) .
Fe1 O16 2.053(9) .
Fe1 O1 2.046(8) .
Fe1 O6 2.060(8) .
Fe2 O13 1.884(7) .
Fe2 O10 1.995(8) .
Fe2 O2 1.997(8) .
Fe2 O11 2.024(7) .
Fe2 O7 2.043(8) .
Fe2 O14 2.119(8) .
Fe3 O13 1.920(7) .
Fe3 O3 1.971(8) .
Fe3 O9 2.000(7) .
Fe3 O5 2.012(8) .
Fe3 O12 2.035(7) .
Fe3 O15 2.138(8) .
O1 C1 1.269(14) .
O2 C1 1.267(14) .
C1 C2 1.484(17) .
C2 C7 1.334(19) .
C2 C3 1.423(19) .
C3 C4 1.357(18) .
C4 C5 1.414(19) .
C5 C6 1.348(19) .
C5 C8 1.481(17) .
C6 C7 1.433(18) .
C8 C9 1.370(19) .
C8 C13 1.365(19) .
C9 C10 1.388(17) .
C10 C11 1.365(18) .
C11 C12 1.342(18) .
C11 C14 1.483(17) .
C12 C13 1.379(18) .
C14 O3 1.241(14) 6
C14 O4 1.300(14) 6
O3 C14 1.241(14) 6_455
O4 C14 1.300(14) 6_455
O5 C15 1.242(15) .
O6 C15 1.258(15) .
C15 C16 1.50(2) .
C16 C21 1.30(2) .
C16 C17 1.38(2) .
C17 C18 1.34(2) .
C18 C19 1.34(2) .
C19 C20 1.37(2) .
C19 C22 1.45(2) .
C20 C21 1.45(2) .
C22 C23 1.34(2) .
C22 C27 1.31(2) .
C23 C24 1.44(2) 6_445
C24 C25 1.38(2) .
C24 C23 1.44(2) 6_545
C25 C26 1.38(2) .
C25 C28 1.506(19) .
C26 C27 1.37(2) 6_545
C27 C26 1.37(2) 6_445
C28 O8 1.211(15) .
C28 O7 1.225(15) .
O9 C29 1.279(14) .
O10 C29 1.250(14) .
C29 C30 1.515(16) .
C30 C35 1.360(18) .
C30 C31 1.389(17) .
C31 C32 1.364(18) .
C32 C33 1.335(18) .
C33 C36 1.432(17) .
C33 C34 1.412(18) .
C34 C35 1.362(17) .
C36 C37 1.371(17) 5_544
C36 C41 1.419(18) 5_544
C37 C36 1.371(17) 5_554
C37 C38 1.435(16) .
C38 C39 1.397(16) .
C39 C40 1.363(16) .
C39 C42 1.470(15) .
C40 C41 1.380(17) .
C41 C36 1.419(18) 5_554
C42 O12 1.257(12) .
C42 O11 1.255(12) .
